data_1001328
loop_
_publ_author_name
'Picard, J-P'
'Baud, G'
'Besse, J-P'
'Chevalier, R'
'Gasperin, M'

_publ_section_title
;
Structure cristalline du perrhenate de plomb Pb (Re O~4~)~2~
;
_journal_coden_ASTM JCOMAH
_journal_name_full 'Journal of the Less-Common Metals'
_journal_page_first 171
_journal_page_last 176
_journal_paper_doi 10.1016/0022-5088(84)90192-9
_journal_volume 96
_journal_year 1984
_chemical_formula_structural 'Pb (Re O4)2'
_chemical_formula_sum 'O8 Pb Re2'
_chemical_name_systematic 'Lead rhenate'
_space_group_IT_number 157
_symmetry_cell_setting trigonal
_symmetry_Int_Tables_number 157
_symmetry_space_group_name_Hall 'P 3 -2'
_symmetry_space_group_name_H-M 'P 3 1 m'
_cell_angle_alpha 90
_cell_angle_beta 90
_cell_angle_gamma 120
_cell_formula_units_Z 3
_cell_length_a 11.276(5)
_cell_length_b 11.276(5)
_cell_length_c 4.593(3)
_cell_volume 505.8
_refine_ls_R_factor_all 0.066
_cod_database_code 1001328

loop_
_symmetry_equiv_pos_as_xyz
x,y,z
-y,x-y,z
y-x,-x,z
y,x,z
-x,y-x,z
x-y,-y,z

loop_
_atom_site_label
_atom_site_type_symbol
_atom_site_symmetry_multiplicity
_atom_site_Wyckoff_symbol
_atom_site_fract_x
_atom_site_fract_y
_atom_site_fract_z
_atom_site_occupancy
_atom_site_attached_hydrogens
_atom_site_calc_flag
Re1 Re7+ 3 c 0.3805(3) 0. -0.0171(16) 1. 0 d
Re2 Re7+ 3 c 0.7128(2) 0. 0.4828(16) 1. 0 d
Pb1 Pb2+ 1 a 0. 0. 0. 1. 0 d
Pb2 Pb2+ 2 b 0.3333 0.6667 0.4708(16) 1. 0 d
O1 O2- 3 c 0.2268(57) 0. 0.1188(141) 1. 0 d
O2 O2- 6 d 0.5219(42) 0.1400(41) 0.0893(92) 1. 0 d
O3 O2- 3 c 0.7274(71) 0. 0.1215(165) 1. 0 d
O4 O2- 6 d 0.7147(47) 0.1554(49) 0.6109(102) 1. 0 d
O5 O2- 3 c 0.8504(50) 0. 0.6065(130) 1. 0 d
O6 O2- 3 c 0.3947(82) 0. 0.6066(191) 1. 0 d

loop_
_atom_type_symbol
_atom_type_oxidation_number
Re7+ 7.000
Pb2+ 2.000
O2- -2.000
